data_7024787
loop_
_publ_author_name
'Bruce, Michael I.'
'Fox, Mark A.'
'Low, Paul J.'
'Skelton, Brian W.'
'Zaitseva, Natasha N.'

_publ_section_title
;
 Some reactions of an eta3-tetracyanobutadienyl-ruthenium complex.
;
_journal_issue 15
_journal_name_full 'Dalton transactions (Cambridge, England : 2003)'
_journal_page_first 3759
_journal_page_last 3770
_journal_paper_doi 10.1039/b921324d
_journal_volume 39
_journal_year 2010
_chemical_formula_moiety 'C79 H67 Cl1 N7 P3 Pt Ru, 0.16(C H2 Cl2)'
_chemical_formula_sum 'C79.16 H67.32 Cl1.32 N7 P3 Pt Ru'
_chemical_formula_weight 1552.5
_chemical_name_systematic
;
?
;
_space_group_IT_number 14
_symmetry_cell_setting monoclinic
_symmetry_space_group_name_Hall '-P 2yn'
_symmetry_space_group_name_H-M 'P 1 21/n 1'
_atom_sites_solution_hydrogens geom
_atom_sites_solution_primary direct
_atom_sites_solution_secondary difmap
_audit_creation_date 2008-03-06T09:30:14-00:00
_audit_creation_method 'WinGX routine CIF_UPDATE'
_cell_angle_alpha 90
_cell_angle_beta 105.141(2)
_cell_angle_gamma 90
_cell_formula_units_Z 4
_cell_length_a 17.9190(3)
_cell_length_b 18.4210(3)
_cell_length_c 22.6747(4)
_cell_measurement_reflns_used 16182
_cell_measurement_temperature 100(2)
_cell_measurement_theta_max 66.9842
_cell_measurement_theta_min 2.55
_cell_volume 7224.8(2)
_computing_cell_refinement
;
CrysAlis RED, Oxford Diffraction Ltd.,
Version 1.171.32.5 (release 08-05-2007 CrysAlis171 .NET)
(compiled May 8 2007,13:10:02)
;
_computing_data_collection
;
CrysAlis CCD, Oxford Diffraction Ltd.,
Version 1.171.32.5 (release 08-05-2007 CrysAlis171 .NET)
(compiled May 8 2007,13:10:02)
;
_computing_data_reduction
;
CrysAlis RED, Oxford Diffraction Ltd.,
Version 1.171.32.5 (release 08-05-2007 CrysAlis171 .NET)
(compiled May 8 2007,13:10:02)
;
_computing_structure_refinement 'SHELXL-97 (Sheldrick, 1997)'
_diffrn_ambient_temperature 100(2)
_diffrn_detector_area_resol_mean 10.4738
_diffrn_measured_fraction_theta_full 0.988
_diffrn_measured_fraction_theta_max 0.988
_diffrn_measurement_device_type
;
Oxford Diffraction Gemini diffractometer
;
_diffrn_measurement_method '\f and \w scans'
_diffrn_orient_matrix_UB_11 0.0556049384
_diffrn_orient_matrix_UB_12 0.0011170136
_diffrn_orient_matrix_UB_13 0.0645513862
_diffrn_orient_matrix_UB_21 0.0427839033
_diffrn_orient_matrix_UB_22 -0.0665527777
_diffrn_orient_matrix_UB_23 -0.0163434781
_diffrn_orient_matrix_UB_31 0.0547179474
_diffrn_orient_matrix_UB_32 0.0507749154
_diffrn_orient_matrix_UB_33 -0.0229257095
_diffrn_radiation_monochromator graphite
_diffrn_radiation_type CuK\a
_diffrn_radiation_wavelength 1.54184
_diffrn_reflns_av_R_equivalents 0.0927
_diffrn_reflns_av_unetI/netI 0.0649
_diffrn_reflns_limit_h_max 21
_diffrn_reflns_limit_h_min -20
_diffrn_reflns_limit_k_max 21
_diffrn_reflns_limit_k_min -21
_diffrn_reflns_limit_l_max 25
_diffrn_reflns_limit_l_min -27
_diffrn_reflns_number 81172
_diffrn_reflns_theta_full 67.19
_diffrn_reflns_theta_max 67.19
_diffrn_reflns_theta_min 2.81
_exptl_absorpt_coefficient_mu 6.707
_exptl_absorpt_correction_T_max 0.829
_exptl_absorpt_correction_T_min 0.534
_exptl_absorpt_correction_type analytical
_exptl_absorpt_process_details
;
CrysAlis RED, Oxford Diffraction Ltd.,
Version 1.171.32.5 (release 08-05-2007 CrysAlis171 .NET)
(compiled May 8 2007,13:10:02)
Analytical numeric absorption correction using a multifaceted crystal
model based on expressions derived by R.C. Clark & J.S.
(Clark, R. C. & Reid, J. S. (1995). Acta Cryst. A51, 887-897)
;
_exptl_crystal_colour dark_red
_exptl_crystal_density_diffrn 1.427
_exptl_crystal_density_method 'not measured'
_exptl_crystal_description plate
_exptl_crystal_F_000 3122.9
_exptl_crystal_size_max 0.14
_exptl_crystal_size_mid 0.11
_exptl_crystal_size_min 0.03
_refine_diff_density_max 2.662
_refine_diff_density_min -0.926
_refine_diff_density_rms 0.154
_refine_ls_extinction_method none
_refine_ls_goodness_of_fit_ref 1.07
_refine_ls_hydrogen_treatment constr
_refine_ls_matrix_type full
_refine_ls_number_parameters 858
_refine_ls_number_reflns 12778
_refine_ls_number_restraints 0
_refine_ls_restrained_S_all 1.07
_refine_ls_R_factor_all 0.1006
_refine_ls_R_factor_gt 0.0535
_refine_ls_shift/su_max 0.014
_refine_ls_shift/su_mean 0
_refine_ls_structure_factor_coef Fsqd
_refine_ls_weighting_details 'calc w=1/[\s^2^(Fo^2^)+(0.0811P)^2^+16.9244P] where P=(Fo^2^+2Fc^2^)/3'
_refine_ls_weighting_scheme calc
_refine_ls_wR_factor_gt 0.1251
_refine_ls_wR_factor_ref 0.1619
_reflns_number_gt 7969
_reflns_number_total 12778
_reflns_threshold_expression I>2sigma(I)
_cod_data_source_file b921324d.txt
_cod_data_source_block br1404a
_cod_original_sg_symbol_Hall -P_2yn
_cod_database_code 7024787

loop_
_symmetry_equiv_pos_as_xyz
'x, y, z'
'-x+1/2, y+1/2, -z+1/2'
'-x, -y, -z'
'x-1/2, -y-1/2, z-1/2'

loop_
_atom_site_label
_atom_site_type_symbol
_atom_site_fract_x
_atom_site_fract_y
_atom_site_fract_z
_atom_site_U_iso_or_equiv
_atom_site_adp_type
_atom_site_occupancy
_atom_site_symmetry_multiplicity
_atom_site_calc_flag
_atom_site_refinement_flags
Ru1 Ru 0.38014(4) 0.25602(3) 0.37342(3) 0.03345(16) Uani 1 1 d .
Pt1 Pt 0.70233(2) 0.346135(18) 0.366510(14) 0.03220(12) Uani 1 1 d .
Cl1 Cl 0.70743(12) 0.21949(10) 0.36431(9) 0.0373(4) Uani 1 1 d .
C1 C 0.3475(5) 0.2568(5) 0.1943(4) 0.040(2) Uani 1 1 d .
C11 C 0.3073(5) 0.2265(5) 0.1347(4) 0.046(2) Uani 1 1 d .
N11 N 0.2795(5) 0.2028(6) 0.0886(4) 0.065(2) Uani 1 1 d .
C12 C 0.3523(6) 0.3350(6) 0.1982(4) 0.052(2) Uani 1 1 d .
N12 N 0.3546(6) 0.3971(5) 0.2033(4) 0.067(3) Uani 1 1 d .
C2 C 0.3797(5) 0.2129(5) 0.2421(4) 0.0369(19) Uani 1 1 d .
C21 C 0.3671(6) 0.1338(5) 0.2367(3) 0.043(2) Uani 1 1 d .
C22 C 0.2959(5) 0.1033(5) 0.2339(4) 0.046(2) Uani 1 1 d .
H22 H 0.2537 0.1337 0.2357 0.056 Uiso 1 1 calc R
C23 C 0.2852(6) 0.0270(5) 0.2283(4) 0.048(2) Uani 1 1 d .
H23 H 0.2368 0.0058 0.2283 0.058 Uiso 1 1 calc R
C24 C 0.3455(6) -0.0151(5) 0.2230(4) 0.053(2) Uani 1 1 d .
H24 H 0.3384 -0.066 0.2183 0.063 Uiso 1 1 calc R
C25 C 0.4165(6) 0.0145(5) 0.2243(4) 0.046(2) Uani 1 1 d .
H25 H 0.4576 -0.0157 0.2199 0.055 Uiso 1 1 calc R
C26 C 0.4273(5) 0.0880(5) 0.2320(4) 0.042(2) Uani 1 1 d .
H26 H 0.4768 0.1081 0.2343 0.05 Uiso 1 1 calc R
C3 C 0.4262(5) 0.2431(4) 0.3009(3) 0.0353(18) Uani 1 1 d .
C4 C 0.4971(5) 0.2724(4) 0.3040(3) 0.0349(18) Uani 1 1 d .
C41 C 0.5343(5) 0.2752(4) 0.2541(3) 0.0330(18) Uani 1 1 d .
N41 N 0.5609(4) 0.2797(4) 0.2141(3) 0.0469(19) Uani 1 1 d .
C51 C 0.5328(5) 0.3031(4) 0.3628(4) 0.0333(18) Uani 1 1 d .
N52 N 0.4874(4) 0.3038(3) 0.4020(3) 0.0314(14) Uani 1 1 d .
N53 N 0.5275(4) 0.3386(4) 0.4529(3) 0.0366(16) Uani 1 1 d .
N54 N 0.5962(4) 0.3560(3) 0.4458(3) 0.0337(15) Uani 1 1 d .
N55 N 0.5990(4) 0.3356(3) 0.3894(3) 0.0282(14) Uani 1 1 d .
P1 P 0.43178(13) 0.15117(11) 0.42324(9) 0.0350(4) Uani 1 1 d .
C111 C 0.3577(5) 0.0932(4) 0.4407(4) 0.0375(19) Uani 1 1 d .
C112 C 0.2983(5) 0.0665(5) 0.3927(4) 0.046(2) Uani 1 1 d .
H112 H 0.2986 0.0774 0.3518 0.055 Uiso 1 1 calc R
C113 C 0.2391(6) 0.0246(5) 0.4034(4) 0.053(2) Uani 1 1 d .
H113 H 0.1996 0.0066 0.3701 0.064 Uiso 1 1 calc R
C114 C 0.2378(6) 0.0090(5) 0.4621(4) 0.052(2) Uani 1 1 d .
H114 H 0.1977 -0.0205 0.4695 0.063 Uiso 1 1 calc R
C115 C 0.2949(6) 0.0362(6) 0.5110(4) 0.053(3) Uani 1 1 d .
H115 H 0.2925 0.0277 0.5518 0.064 Uiso 1 1 calc R
C116 C 0.3557(5) 0.0759(5) 0.4995(4) 0.045(2) Uani 1 1 d .
H116 H 0.3967 0.0914 0.5329 0.054 Uiso 1 1 calc R
C121 C 0.4875(5) 0.0852(5) 0.3898(4) 0.040(2) Uani 1 1 d .
C122 C 0.4705(5) 0.0127(5) 0.3832(4) 0.042(2) Uani 1 1 d .
H122 H 0.4283 -0.0058 0.3968 0.051 Uiso 1 1 calc R
C123 C 0.5137(5) -0.0348(5) 0.3570(4) 0.041(2) Uani 1 1 d .
H123 H 0.4986 -0.0841 0.3494 0.049 Uiso 1 1 calc R
C124 C 0.5788(5) -0.0085(5) 0.3425(4) 0.041(2) Uani 1 1 d .
H124 H 0.6109 -0.0408 0.3275 0.049 Uiso 1 1 calc R
C125 C 0.5977(5) 0.0646(4) 0.3495(3) 0.0386(19) Uani 1 1 d .
H125 H 0.6409 0.0828 0.3371 0.046 Uiso 1 1 calc R
C126 C 0.5532(5) 0.1114(4) 0.3749(3) 0.0351(18) Uani 1 1 d .
H126 H 0.5676 0.1609 0.3819 0.042 Uiso 1 1 calc R
C131 C 0.5004(5) 0.1672(4) 0.4990(3) 0.0347(18) Uani 1 1 d .
C132 C 0.5677(5) 0.1287(5) 0.5212(4) 0.042(2) Uani 1 1 d .
H132 H 0.5801 0.0897 0.498 0.05 Uiso 1 1 calc R
C133 C 0.6179(6) 0.1465(5) 0.5776(4) 0.049(2) Uani 1 1 d .
H133 H 0.6647 0.1202 0.592 0.058 Uiso 1 1 calc R
C134 C 0.6005(6) 0.2015(5) 0.6123(4) 0.045(2) Uani 1 1 d .
H134 H 0.6341 0.2119 0.6513 0.054 Uiso 1 1 calc R
C135 C 0.5346(6) 0.2416(5) 0.5909(4) 0.046(2) Uani 1 1 d .
H135 H 0.5228 0.2801 0.6148 0.055 Uiso 1 1 calc R
C136 C 0.4848(5) 0.2260(5) 0.5337(4) 0.042(2) Uani 1 1 d .
H136 H 0.4402 0.2551 0.5182 0.05 Uiso 1 1 calc R
P2 P 0.68817(12) 0.46775(11) 0.36421(8) 0.0308(4) Uani 1 1 d .
C211 C 0.5962(5) 0.4989(4) 0.3760(3) 0.0310(17) Uani 1 1 d .
C212 C 0.5272(5) 0.4836(4) 0.3331(4) 0.041(2) Uani 1 1 d .
H212 H 0.5282 0.4586 0.2967 0.05 Uiso 1 1 calc R
C213 C 0.4575(5) 0.5042(5) 0.3425(4) 0.0383(19) Uani 1 1 d .
H213 H 0.4112 0.4929 0.3123 0.046 Uiso 1 1 calc R
C214 C 0.4530(5) 0.5415(4) 0.3955(4) 0.0372(19) Uani 1 1 d .
C215 C 0.5210(5) 0.5580(5) 0.4371(4) 0.040(2) Uani 1 1 d .
H215 H 0.5198 0.5839 0.4731 0.048 Uiso 1 1 calc R
C216 C 0.5918(5) 0.5377(4) 0.4282(4) 0.0371(19) Uani 1 1 d .
H216 H 0.6381 0.5504 0.4578 0.045 Uiso 1 1 calc R
C217 C 0.3757(5) 0.5639(6) 0.4072(4) 0.053(2) Uani 1 1 d .
H21A H 0.3823 0.5702 0.4512 0.08 Uiso 1 1 calc R
H21B H 0.3371 0.526 0.3918 0.08 Uiso 1 1 calc R
H21C H 0.3583 0.6096 0.386 0.08 Uiso 1 1 calc R
C221 C 0.6815(5) 0.5023(4) 0.2878(4) 0.0328(17) Uani 1 1 d .
C222 C 0.6696(5) 0.4509(5) 0.2404(4) 0.0371(18) Uani 1 1 d .
H222 H 0.6666 0.4007 0.2492 0.045 Uiso 1 1 calc R
C223 C 0.6624(5) 0.4735(5) 0.1804(4) 0.040(2) Uani 1 1 d .
H223 H 0.6541 0.4384 0.1486 0.048 Uiso 1 1 calc R
C224 C 0.6672(5) 0.5457(4) 0.1664(4) 0.0381(19) Uani 1 1 d .
C225 C 0.6765(5) 0.5973(5) 0.2130(4) 0.041(2) Uani 1 1 d .
H225 H 0.6794 0.6474 0.2039 0.049 Uiso 1 1 calc R
C226 C 0.6815(5) 0.5753(5) 0.2732(4) 0.040(2) Uani 1 1 d .
H226 H 0.6851 0.6108 0.3042 0.047 Uiso 1 1 calc R
C227 C 0.6594(6) 0.5675(5) 0.1007(4) 0.045(2) Uani 1 1 d .
H22A H 0.6523 0.524 0.0749 0.068 Uiso 1 1 calc R
H22B H 0.7062 0.5931 0.0977 0.068 Uiso 1 1 calc R
H22C H 0.6146 0.5996 0.0868 0.068 Uiso 1 1 calc R
C231 C 0.7584(5) 0.5115(4) 0.4252(4) 0.0368(19) Uani 1 1 d .
C232 C 0.7713(5) 0.4770(4) 0.4822(4) 0.0366(19) Uani 1 1 d .
H232 H 0.7509 0.4298 0.4849 0.044 Uiso 1 1 calc R
C233 C 0.8135(5) 0.5115(5) 0.5344(4) 0.041(2) Uani 1 1 d .
H233 H 0.8211 0.4878 0.5727 0.049 Uiso 1 1 calc R
C234 C 0.8448(5) 0.5789(5) 0.5325(4) 0.040(2) Uani 1 1 d .
C235 C 0.8354(5) 0.6122(5) 0.4756(4) 0.0383(19) Uani 1 1 d .
H235 H 0.859 0.6578 0.4729 0.046 Uiso 1 1 calc R
C236 C 0.7914(5) 0.5787(4) 0.4228(4) 0.0367(19) Uani 1 1 d .
H236 H 0.7841 0.6025 0.3846 0.044 Uiso 1 1 calc R
C237 C 0.8862(5) 0.6176(5) 0.5904(4) 0.046(2) Uani 1 1 d .
H23A H 0.8489 0.6459 0.6057 0.07 Uiso 1 1 calc R
H23B H 0.9253 0.6503 0.5818 0.07 Uiso 1 1 calc R
H23C H 0.9114 0.5819 0.6212 0.07 Uiso 1 1 calc R
P3 P 0.82125(12) 0.34471(11) 0.34894(9) 0.0312(4) Uani 1 1 d .
C311 C 0.8850(5) 0.2850(4) 0.4045(4) 0.0343(18) Uani 1 1 d .
C312 C 0.9478(5) 0.2492(5) 0.3910(4) 0.040(2) Uani 1 1 d .
H312 H 0.9564 0.2532 0.3516 0.048 Uiso 1 1 calc R
C313 C 0.9969(6) 0.2080(5) 0.4357(4) 0.050(2) Uani 1 1 d .
H313 H 1.0394 0.1842 0.4264 0.059 Uiso 1 1 calc R
C314 C 0.9862(6) 0.2002(5) 0.4936(5) 0.055(3) Uani 1 1 d .
C315 C 0.9222(6) 0.2334(5) 0.5049(4) 0.048(2) Uani 1 1 d .
H315 H 0.9125 0.2274 0.5439 0.057 Uiso 1 1 calc R
C316 C 0.8723(6) 0.2747(5) 0.4620(4) 0.044(2) Uani 1 1 d .
H316 H 0.8288 0.2964 0.4715 0.053 Uiso 1 1 calc R
C317 C 1.0407(7) 0.1541(6) 0.5421(6) 0.076(3) Uani 1 1 d .
H31A H 1.0174 0.1063 0.5441 0.114 Uiso 1 1 calc R
H31B H 1.0498 0.1782 0.5819 0.114 Uiso 1 1 calc R
H31C H 1.09 0.1481 0.5314 0.114 Uiso 1 1 calc R
C321 C 0.8200(5) 0.3129(4) 0.2723(3) 0.0343(18) Uani 1 1 d .
C322 C 0.7535(5) 0.2826(4) 0.2353(4) 0.0373(19) Uani 1 1 d .
H322 H 0.7094 0.276 0.2505 0.045 Uiso 1 1 calc R
C323 C 0.7512(5) 0.2618(4) 0.1765(4) 0.0378(19) Uani 1 1 d .
H323 H 0.7057 0.2394 0.1523 0.045 Uiso 1 1 calc R
C324 C 0.8136(6) 0.2727(4) 0.1512(4) 0.045(2) Uani 1 1 d .
C325 C 0.8824(6) 0.3016(5) 0.1901(4) 0.049(2) Uani 1 1 d .
H325 H 0.9272 0.3063 0.1755 0.059 Uiso 1 1 calc R
C326 C 0.8850(5) 0.3235(4) 0.2501(4) 0.0384(19) Uani 1 1 d .
H326 H 0.9303 0.3452 0.2752 0.046 Uiso 1 1 calc R
C327 C 0.8114(7) 0.2499(6) 0.0876(5) 0.059(3) Uani 1 1 d .
H32A H 0.8375 0.2865 0.0687 0.089 Uiso 1 1 calc R
H32B H 0.7575 0.2452 0.0637 0.089 Uiso 1 1 calc R
H32C H 0.8377 0.2031 0.0887 0.089 Uiso 1 1 calc R
C331 C 0.8770(4) 0.4287(4) 0.3574(3) 0.0320(17) Uani 1 1 d .
C332 C 0.9307(5) 0.4453(5) 0.4116(4) 0.0390(19) Uani 1 1 d .
H332 H 0.9411 0.4112 0.4442 0.047 Uiso 1 1 calc R
C333 C 0.9693(5) 0.5108(5) 0.4189(4) 0.0376(19) Uani 1 1 d .
H333 H 1.0071 0.5201 0.4561 0.045 Uiso 1 1 calc R
C334 C 0.9550(5) 0.5632(5) 0.3741(4) 0.040(2) Uani 1 1 d .
C335 C 0.9013(5) 0.5464(5) 0.3186(4) 0.0376(19) Uani 1 1 d .
H335 H 0.891 0.5807 0.2862 0.045 Uiso 1 1 calc R
C336 C 0.8633(5) 0.4801(4) 0.3107(4) 0.0376(19) Uani 1 1 d .
H336 H 0.8273 0.4695 0.2728 0.045 Uiso 1 1 calc R
C337 C 0.9943(6) 0.6362(5) 0.3864(4) 0.051(2) Uani 1 1 d .
H33A H 0.9854 0.657 0.4237 0.076 Uiso 1 1 calc R
H33B H 0.9731 0.6688 0.3519 0.076 Uiso 1 1 calc R
H33C H 1.05 0.6303 0.3914 0.076 Uiso 1 1 calc R
C101 C 0.2683(5) 0.2975(6) 0.3210(4) 0.052(2) Uani 1 1 d .
H101 H 0.2548 0.2997 0.2776 0.062 Uiso 1 1 calc R
C102 C 0.2540(6) 0.2385(5) 0.3555(4) 0.050(2) Uani 1 1 d .
H102 H 0.2298 0.1939 0.3403 0.061 Uiso 1 1 calc R
C103 C 0.2829(5) 0.2583(5) 0.4177(5) 0.055(3) Uani 1 1 d .
H103 H 0.2803 0.2291 0.4516 0.065 Uiso 1 1 calc R
C104 C 0.3157(5) 0.3273(5) 0.4215(4) 0.049(2) Uani 1 1 d .
H104 H 0.3403 0.3528 0.4578 0.059 Uiso 1 1 calc R
C105 C 0.3053(5) 0.3523(5) 0.3601(5) 0.050(2) Uani 1 1 d .
H105 H 0.3209 0.3982 0.3482 0.06 Uiso 1 1 calc R
Cl11 Cl 0.0434(19) 0.084(2) 0.3109(16) 0.19(2) Uani 0.160(8) 1 d P
Cl12 Cl 0.0688(14) 0.213(3) 0.2595(13) 0.160(18) Uani 0.160(8) 1 d P
C01 C 0.006(5) 0.146(4) 0.263(3) 0.07(2) Uiso 0.160(8) 1 d P
H01A H -0.0392 0.1675 0.2743 0.087 Uiso 0.160(8) 1 calc PR
H01B H -0.0131 0.1245 0.2217 0.087 Uiso 0.160(8) 1 calc PR

loop_
_atom_site_aniso_label
_atom_site_aniso_U_11
_atom_site_aniso_U_22
_atom_site_aniso_U_33
_atom_site_aniso_U_23
_atom_site_aniso_U_13
_atom_site_aniso_U_12
Ru1 0.0358(4) 0.0343(3) 0.0354(3) 0.0006(3) 0.0185(3) 0.0007(3)
Pt1 0.0395(2) 0.02985(18) 0.03311(18) -0.00164(14) 0.01992(14) -0.00155(15)
Cl1 0.0407(11) 0.0305(9) 0.0446(10) 0.0052(8) 0.0182(8) -0.0003(8)
C1 0.044(5) 0.042(5) 0.040(5) -0.001(4) 0.020(4) 0.003(4)
C11 0.049(6) 0.057(6) 0.032(5) 0.008(4) 0.010(4) 0.004(4)
N11 0.059(6) 0.094(7) 0.039(5) 0.000(5) 0.006(4) -0.003(5)
C12 0.062(7) 0.055(7) 0.037(5) 0.007(4) 0.011(4) 0.003(5)
N12 0.084(7) 0.054(6) 0.056(5) 0.015(4) 0.006(5) 0.004(5)
C2 0.035(5) 0.041(5) 0.042(4) -0.003(4) 0.022(4) -0.002(4)
C21 0.059(6) 0.054(6) 0.018(4) -0.002(4) 0.013(4) -0.007(4)
C22 0.036(5) 0.059(6) 0.047(5) -0.001(4) 0.015(4) -0.001(4)
C23 0.052(6) 0.053(6) 0.041(5) -0.013(4) 0.015(4) -0.018(5)
C24 0.059(7) 0.046(6) 0.050(5) -0.005(4) 0.009(5) -0.003(5)
C25 0.054(6) 0.040(5) 0.044(5) -0.003(4) 0.012(4) 0.000(4)
C26 0.043(5) 0.048(5) 0.038(4) -0.009(4) 0.017(4) -0.003(4)
C3 0.049(5) 0.032(4) 0.033(4) 0.005(3) 0.024(4) 0.004(4)
C4 0.037(5) 0.041(5) 0.033(4) 0.000(3) 0.020(3) 0.004(4)
C41 0.039(5) 0.030(4) 0.033(4) -0.006(3) 0.014(4) -0.010(3)
N41 0.049(5) 0.063(5) 0.034(4) -0.011(3) 0.021(3) -0.014(4)
C51 0.038(5) 0.030(4) 0.040(4) 0.004(3) 0.024(4) 0.010(4)
N52 0.038(4) 0.027(3) 0.034(3) -0.004(3) 0.019(3) -0.001(3)
N53 0.046(4) 0.037(4) 0.033(3) -0.002(3) 0.021(3) -0.001(3)
N54 0.044(4) 0.033(4) 0.031(3) -0.006(3) 0.021(3) -0.008(3)
N55 0.032(4) 0.033(4) 0.025(3) -0.010(3) 0.016(3) -0.011(3)
P1 0.0459(12) 0.0293(10) 0.0375(10) 0.0002(9) 0.0245(9) -0.0017(9)
C111 0.048(5) 0.031(4) 0.037(4) 0.003(3) 0.017(4) 0.005(4)
C112 0.052(6) 0.046(5) 0.048(5) -0.009(4) 0.027(4) -0.012(4)
C113 0.051(6) 0.053(6) 0.054(6) -0.005(5) 0.011(5) -0.009(5)
C114 0.050(6) 0.057(6) 0.053(6) 0.003(5) 0.018(5) -0.026(5)
C115 0.060(6) 0.066(6) 0.042(5) 0.001(5) 0.027(4) -0.022(5)
C116 0.047(5) 0.050(6) 0.043(5) 0.014(4) 0.021(4) 0.001(4)
C121 0.045(5) 0.043(5) 0.037(4) 0.010(4) 0.022(4) 0.009(4)
C122 0.053(6) 0.043(5) 0.038(4) -0.007(4) 0.022(4) -0.009(4)
C123 0.056(6) 0.030(4) 0.041(4) 0.004(4) 0.022(4) -0.002(4)
C124 0.047(5) 0.041(5) 0.041(5) -0.003(4) 0.022(4) 0.005(4)
C125 0.059(6) 0.029(4) 0.035(4) -0.003(3) 0.026(4) 0.001(4)
C126 0.046(5) 0.026(4) 0.039(4) 0.003(3) 0.021(4) 0.000(3)
C131 0.041(5) 0.038(5) 0.030(4) -0.001(3) 0.018(3) -0.002(4)
C132 0.051(6) 0.034(5) 0.042(5) -0.002(4) 0.017(4) -0.001(4)
C133 0.051(6) 0.057(6) 0.040(5) 0.004(4) 0.016(4) -0.004(5)
C134 0.051(6) 0.045(5) 0.042(5) 0.006(4) 0.017(4) -0.009(4)
C135 0.061(6) 0.043(5) 0.043(5) 0.000(4) 0.028(4) -0.007(4)
C136 0.049(5) 0.042(5) 0.039(5) 0.004(4) 0.021(4) 0.000(4)
P2 0.0385(12) 0.0314(10) 0.0266(9) -0.0042(8) 0.0160(8) -0.0001(8)
C211 0.045(5) 0.025(4) 0.029(4) 0.005(3) 0.021(3) -0.001(3)
C212 0.059(6) 0.034(5) 0.035(4) -0.007(4) 0.019(4) -0.006(4)
C213 0.033(5) 0.041(5) 0.044(5) -0.002(4) 0.016(4) 0.000(4)
C214 0.045(5) 0.028(4) 0.044(5) -0.001(4) 0.021(4) 0.005(4)
C215 0.047(5) 0.038(5) 0.042(5) -0.004(4) 0.022(4) 0.005(4)
C216 0.043(5) 0.032(4) 0.042(4) -0.005(4) 0.021(4) -0.002(4)
C217 0.049(6) 0.065(7) 0.053(5) -0.008(5) 0.025(4) -0.010(5)
C221 0.032(4) 0.031(4) 0.040(4) -0.004(3) 0.017(3) -0.001(3)
C222 0.041(5) 0.033(4) 0.038(4) -0.009(4) 0.012(4) 0.001(4)
C223 0.038(5) 0.044(5) 0.042(5) -0.003(4) 0.016(4) 0.001(4)
C224 0.047(5) 0.032(5) 0.038(4) -0.003(4) 0.017(4) -0.003(4)
C225 0.043(5) 0.036(5) 0.045(5) 0.005(4) 0.013(4) 0.005(4)
C226 0.050(5) 0.035(5) 0.036(4) -0.004(4) 0.016(4) 0.000(4)
C227 0.058(6) 0.047(5) 0.031(4) 0.006(4) 0.012(4) 0.002(4)
C231 0.041(5) 0.040(5) 0.036(4) -0.007(4) 0.023(4) 0.004(4)
C232 0.042(5) 0.033(4) 0.038(4) 0.008(4) 0.015(4) 0.001(4)
C233 0.041(5) 0.036(5) 0.048(5) 0.007(4) 0.017(4) 0.008(4)
C234 0.039(5) 0.043(5) 0.041(5) -0.004(4) 0.016(4) 0.002(4)
C235 0.045(5) 0.035(5) 0.035(4) -0.001(4) 0.011(4) 0.000(4)
C236 0.046(5) 0.033(5) 0.033(4) 0.003(3) 0.014(4) 0.003(4)
C237 0.042(5) 0.052(6) 0.044(5) -0.011(4) 0.009(4) -0.019(4)
P3 0.0371(11) 0.0279(10) 0.0337(10) -0.0023(8) 0.0184(8) 0.0004(9)
C311 0.041(5) 0.020(4) 0.047(5) 0.001(3) 0.021(4) -0.003(3)
C312 0.033(5) 0.048(5) 0.043(5) 0.002(4) 0.015(4) 0.001(4)
C313 0.042(6) 0.042(5) 0.068(6) 0.005(5) 0.018(5) 0.003(4)
C314 0.069(7) 0.034(5) 0.060(6) 0.008(4) 0.015(5) 0.011(5)
C315 0.064(6) 0.032(5) 0.047(5) 0.004(4) 0.015(5) 0.002(4)
C316 0.052(6) 0.036(5) 0.048(5) 0.000(4) 0.019(4) -0.003(4)
C317 0.080(9) 0.061(7) 0.079(8) 0.007(6) 0.005(6) 0.021(6)
C321 0.044(5) 0.030(4) 0.036(4) 0.008(3) 0.024(4) 0.009(4)
C322 0.047(5) 0.034(4) 0.038(4) -0.001(4) 0.025(4) 0.002(4)
C323 0.046(5) 0.031(4) 0.043(5) -0.002(4) 0.022(4) 0.002(4)
C324 0.066(6) 0.028(4) 0.055(5) -0.005(4) 0.042(5) -0.009(4)
C325 0.056(6) 0.053(6) 0.049(5) -0.005(4) 0.034(5) -0.009(5)
C326 0.047(5) 0.033(4) 0.042(5) -0.005(4) 0.024(4) 0.000(4)
C327 0.075(7) 0.056(6) 0.059(6) -0.019(5) 0.040(5) -0.018(5)
C331 0.030(4) 0.033(4) 0.039(4) -0.002(3) 0.022(3) -0.004(3)
C332 0.044(5) 0.044(5) 0.033(4) 0.006(4) 0.017(4) 0.004(4)
C333 0.037(5) 0.041(5) 0.039(4) -0.005(4) 0.018(4) 0.000(4)
C334 0.050(5) 0.039(5) 0.038(4) -0.003(4) 0.025(4) -0.004(4)
C335 0.039(5) 0.037(5) 0.047(5) 0.002(4) 0.030(4) -0.001(4)
C336 0.043(5) 0.040(5) 0.035(4) -0.007(4) 0.020(4) 0.005(4)
C337 0.063(6) 0.047(6) 0.048(5) -0.002(4) 0.027(5) -0.014(5)
C101 0.043(6) 0.075(7) 0.038(5) 0.003(5) 0.013(4) 0.013(5)
C102 0.051(6) 0.048(6) 0.060(6) -0.001(5) 0.027(5) 0.008(4)
C103 0.040(5) 0.056(6) 0.080(7) 0.010(5) 0.039(5) 0.007(5)
C104 0.032(5) 0.063(6) 0.058(6) -0.020(5) 0.021(4) 0.001(4)
C105 0.032(5) 0.044(5) 0.082(7) 0.000(5) 0.027(5) 0.010(4)
Cl11 0.11(3) 0.27(5) 0.15(3) -0.04(3) -0.02(2) 0.12(3)
Cl12 0.048(14) 0.32(5) 0.105(19) 0.00(2) 0.004(12) -0.03(2)

loop_
_atom_type_symbol
_atom_type_description
_atom_type_scat_dispersion_real
_atom_type_scat_dispersion_imag
_atom_type_scat_source
C C 0.0181 0.0091 'International Tables Vol C Tables 4.2.6.8 and 6.1.1.4'
H H 0 0 'International Tables Vol C Tables 4.2.6.8 and 6.1.1.4'
N N 0.0311 0.018 'International Tables Vol C Tables 4.2.6.8 and 6.1.1.4'
P P 0.2955 0.4335 'International Tables Vol C Tables 4.2.6.8 and 6.1.1.4'
Cl Cl 0.3639 0.7018 'International Tables Vol C Tables 4.2.6.8 and 6.1.1.4'
Ru Ru 0.0552 3.296 'International Tables Vol C Tables 4.2.6.8 and 6.1.1.4'
Pt Pt -4.5932 6.9264 'International Tables Vol C Tables 4.2.6.8 and 6.1.1.4'

loop_
_geom_angle_atom_site_label_1
_geom_angle_atom_site_label_2
_geom_angle_atom_site_label_3
_geom_angle
C3 Ru1 N52 76.2(3)
C3 Ru1 C101 96.3(3)
N52 Ru1 C101 132.1(3)
C3 Ru1 C105 110.2(3)
N52 Ru1 C105 100.6(3)
C101 Ru1 C105 37.1(4)
C3 Ru1 C102 116.4(4)
N52 Ru1 C102 160.9(3)
C101 Ru1 C102 37.2(4)
C105 Ru1 C102 62.3(3)
C3 Ru1 C104 147.1(4)
N52 Ru1 C104 99.0(3)
C101 Ru1 C104 62.5(3)
C105 Ru1 C104 37.9(4)
C102 Ru1 C104 62.5(3)
C3 Ru1 C103 153.6(4)
N52 Ru1 C103 128.8(3)
C101 Ru1 C103 61.6(4)
C105 Ru1 C103 61.7(4)
C102 Ru1 C103 37.2(4)
C104 Ru1 C103 36.6(3)
C3 Ru1 P1 95.9(2)
N52 Ru1 P1 88.94(19)
C101 Ru1 P1 138.9(3)
C105 Ru1 P1 153.7(3)
C102 Ru1 P1 103.1(3)
C104 Ru1 P1 116.7(3)
C103 Ru1 P1 93.2(3)
N55 Pt1 P2 89.81(18)
N55 Pt1 P3 172.50(18)
P2 Pt1 P3 96.47(7)
N55 Pt1 Cl1 87.34(18)
P2 Pt1 Cl1 175.68(8)
P3 Pt1 Cl1 86.61(7)
C2 C1 C12 122.6(8)
C2 C1 C11 121.0(8)
C12 C1 C11 116.3(8)
N11 C11 C1 177.0(10)
N12 C12 C1 177.1(11)
C1 C2 C21 119.9(8)
C1 C2 C3 121.2(8)
C21 C2 C3 119.0(7)
C22 C21 C26 118.4(9)
C22 C21 C2 121.7(9)
C26 C21 C2 119.9(8)
C21 C22 C23 120.5(9)
C21 C22 H22 119.7
C23 C22 H22 119.7
C24 C23 C22 118.7(9)
C24 C23 H23 120.7
C22 C23 H23 120.7
C23 C24 C25 121.6(9)
C23 C24 H24 119.2
C25 C24 H24 119.2
C26 C25 C24 119.5(9)
C26 C25 H25 120.3
C24 C25 H25 120.3
C25 C26 C21 121.3(9)
C25 C26 H26 119.4
C21 C26 H26 119.4
C4 C3 C2 119.5(7)
C4 C3 Ru1 118.7(6)
C2 C3 Ru1 121.2(6)
C3 C4 C51 112.8(7)
C3 C4 C41 125.6(7)
C51 C4 C41 121.6(7)
N41 C41 C4 176.9(10)
N55 C51 N52 108.5(7)
N55 C51 C4 136.9(7)
N52 C51 C4 114.5(7)
N53 N52 C51 106.8(6)
N53 N52 Ru1 135.7(5)
C51 N52 Ru1 117.5(5)
N54 N53 N52 108.3(6)
N53 N54 N55 108.3(6)
C51 N55 N54 107.9(6)
C51 N55 Pt1 133.3(5)
N54 N55 Pt1 118.2(5)
C111 P1 C131 103.7(4)
C111 P1 C121 101.8(4)
C131 P1 C121 100.6(4)
C111 P1 Ru1 112.0(3)
C131 P1 Ru1 113.8(3)
C121 P1 Ru1 122.6(3)
C116 C111 C112 117.7(8)
C116 C111 P1 123.3(7)
C112 C111 P1 119.0(6)
C113 C112 C111 121.5(8)
C113 C112 H112 119.3
C111 C112 H112 119.3
C114 C113 C112 119.8(9)
C114 C113 H113 120.1
C112 C113 H113 120.1
C113 C114 C115 120.2(8)
C113 C114 H114 119.9
C115 C114 H114 119.9
C114 C115 C116 119.3(8)
C114 C115 H115 120.3
C116 C115 H115 120.3
C111 C116 C115 121.4(9)
C111 C116 H116 119.3
C115 C116 H116 119.3
C122 C121 C126 119.4(8)
C122 C121 P1 123.7(7)
C126 C121 P1 116.8(6)
C121 C122 C123 121.5(8)
C121 C122 H122 119.2
C123 C122 H122 119.2
C124 C123 C122 118.6(8)
C124 C123 H123 120.7
C122 C123 H123 120.7
C123 C124 C125 120.7(8)
C123 C124 H124 119.7
C125 C124 H124 119.7
C124 C125 C126 119.8(8)
C124 C125 H125 120.1
C126 C125 H125 120.1
C121 C126 C125 119.7(8)
C121 C126 H126 120.1
C125 C126 H126 120.1
C132 C131 C136 118.4(8)
C132 C131 P1 124.2(6)
C136 C131 P1 117.3(7)
C131 C132 C133 120.4(8)
C131 C132 H132 119.8
C133 C132 H132 119.8
C134 C133 C132 120.9(9)
C134 C133 H133 119.6
C132 C133 H133 119.6
C133 C134 C135 119.9(9)
C133 C134 H134 120
C135 C134 H134 120
C134 C135 C136 120.0(9)
C134 C135 H135 120
C136 C135 H135 120
C135 C136 C131 120.3(9)
C135 C136 H136 119.9
C131 C136 H136 119.9
C231 P2 C221 115.7(4)
C231 P2 C211 102.9(4)
C221 P2 C211 101.1(3)
C231 P2 Pt1 112.1(3)
C221 P2 Pt1 110.4(3)
C211 P2 Pt1 114.1(2)
C212 C211 C216 117.3(8)
C212 C211 P2 120.4(6)
C216 C211 P2 122.3(6)
C213 C212 C211 121.1(7)
C213 C212 H212 119.5
C211 C212 H212 119.5
C212 C213 C214 121.6(8)
C212 C213 H213 119.2
C214 C213 H213 119.2
C215 C214 C213 117.4(8)
C215 C214 C217 120.3(7)
C213 C214 C217 122.3(8)
C214 C215 C216 121.6(8)
C214 C215 H215 119.2
C216 C215 H215 119.2
C215 C216 C211 121.0(8)
C215 C216 H216 119.5
C211 C216 H216 119.5
C214 C217 H21A 109.5
C214 C217 H21B 109.5
H21A C217 H21B 109.5
C214 C217 H21C 109.5
H21A C217 H21C 109.5
H21B C217 H21C 109.5
C226 C221 C222 118.7(7)
C226 C221 P2 124.3(6)
C222 C221 P2 116.8(6)
C223 C222 C221 120.0(8)
C223 C222 H222 120
C221 C222 H222 120
C224 C223 C222 121.2(8)
C224 C223 H223 119.4
C222 C223 H223 119.4
C223 C224 C225 119.1(8)
C223 C224 C227 119.3(7)
C225 C224 C227 121.6(8)
C224 C225 C226 120.2(8)
C224 C225 H225 119.9
C226 C225 H225 119.9
C221 C226 C225 120.6(8)
C221 C226 H226 119.7
C225 C226 H226 119.7
C224 C227 H22A 109.5
C224 C227 H22B 109.5
H22A C227 H22B 109.5
C224 C227 H22C 109.5
H22A C227 H22C 109.5
H22B C227 H22C 109.5
C236 C231 C232 118.3(8)
C236 C231 P2 126.4(6)
C232 C231 P2 114.7(6)
C233 C232 C231 120.0(8)
C233 C232 H232 120
C231 C232 H232 120
C234 C233 C232 121.9(8)
C234 C233 H233 119.1
C232 C233 H233 119.1
C233 C234 C235 118.4(8)
C233 C234 C237 120.9(8)
C235 C234 C237 120.6(8)
C236 C235 C234 120.2(8)
C236 C235 H235 119.9
C234 C235 H235 119.9
C231 C236 C235 121.1(8)
C231 C236 H236 119.5
C235 C236 H236 119.5
C234 C237 H23A 109.5
C234 C237 H23B 109.5
H23A C237 H23B 109.5
C234 C237 H23C 109.5
H23A C237 H23C 109.5
H23B C237 H23C 109.5
C331 P3 C321 104.0(4)
C331 P3 C311 102.2(4)
C321 P3 C311 108.2(4)
C331 P3 Pt1 119.0(3)
C321 P3 Pt1 113.1(3)
C311 P3 Pt1 109.4(3)
C316 C311 C312 118.4(8)
C316 C311 P3 120.1(7)
C312 C311 P3 121.5(6)
C313 C312 C311 119.4(8)
C313 C312 H312 120.3
C311 C312 H312 120.3
C314 C313 C312 122.2(9)
C314 C313 H313 118.9
C312 C313 H313 118.9
C313 C314 C315 117.3(9)
C313 C314 C317 121.4(10)
C315 C314 C317 121.2(10)
C316 C315 C314 122.2(9)
C316 C315 H315 118.9
C314 C315 H315 118.9
C315 C316 C311 120.4(9)
C315 C316 H316 119.8
C311 C316 H316 119.8
C314 C317 H31A 109.5
C314 C317 H31B 109.5
H31A C317 H31B 109.5
C314 C317 H31C 109.5
H31A C317 H31C 109.5
H31B C317 H31C 109.5
C322 C321 C326 120.3(7)
C322 C321 P3 120.1(6)
C326 C321 P3 119.6(7)
C323 C322 C321 120.2(8)
C323 C322 H322 119.9
C321 C322 H322 119.9
C322 C323 C324 122.2(9)
C322 C323 H323 118.9
C324 C323 H323 118.9
C323 C324 C325 117.1(8)
C323 C324 C327 122.3(9)
C325 C324 C327 120.5(8)
C326 C325 C324 120.9(8)
C326 C325 H325 119.6
C324 C325 H325 119.6
C321 C326 C325 119.2(8)
C321 C326 H326 120.4
C325 C326 H326 120.4
C324 C327 H32A 109.5
C324 C327 H32B 109.5
H32A C327 H32B 109.5
C324 C327 H32C 109.5
H32A C327 H32C 109.5
H32B C327 H32C 109.5
C332 C331 C336 118.0(7)
C332 C331 P3 121.1(6)
C336 C331 P3 120.8(6)
C333 C332 C331 120.7(8)
C333 C332 H332 119.7
C331 C332 H332 119.7
C334 C333 C332 122.3(8)
C334 C333 H333 118.8
C332 C333 H333 118.8
C333 C334 C335 117.3(8)
C333 C334 C337 120.1(8)
C335 C334 C337 122.6(8)
C336 C335 C334 120.6(8)
C336 C335 H335 119.7
C334 C335 H335 119.7
C335 C336 C331 121.0(8)
C335 C336 H336 119.5
C331 C336 H336 119.5
C334 C337 H33A 109.5
C334 C337 H33B 109.5
H33A C337 H33B 109.5
C334 C337 H33C 109.5
H33A C337 H33C 109.5
H33B C337 H33C 109.5
C105 C101 C102 109.5(9)
C105 C101 Ru1 72.0(5)
C102 C101 Ru1 72.5(6)
C105 C101 H101 125.3
C102 C101 H101 125.3
Ru1 C101 H101 121.9
C101 C102 C103 106.5(9)
C101 C102 Ru1 70.3(6)
C103 C102 Ru1 71.9(5)
C101 C102 H102 126.8
C103 C102 H102 126.8
Ru1 C102 H102 122.7
C104 C103 C102 109.6(9)
C104 C103 Ru1 71.2(5)
C102 C103 Ru1 70.8(5)
C104 C103 H103 125.2
C102 C103 H103 125.2
Ru1 C103 H103 124.3
C103 C104 C105 106.7(9)
C103 C104 Ru1 72.2(5)
C105 C104 Ru1 70.4(5)
C103 C104 H104 126.6
C105 C104 H104 126.6
Ru1 C104 H104 122.5
C101 C105 C104 107.7(9)
C101 C105 Ru1 71.0(5)
C104 C105 Ru1 71.7(5)
C101 C105 H105 126.1
C104 C105 H105 126.1
Ru1 C105 H105 122.9
Cl11 C01 Cl12 113(5)
Cl11 C01 H01A 109.1
Cl12 C01 H01A 109.1
Cl11 C01 H01B 109
Cl12 C01 H01B 109
H01A C01 H01B 107.8

loop_
_geom_bond_atom_site_label_1
_geom_bond_atom_site_label_2
_geom_bond_distance
Ru1 C3 2.038(7)
Ru1 N52 2.059(7)
Ru1 C101 2.184(9)
Ru1 C105 2.197(9)
Ru1 C102 2.213(10)
Ru1 C104 2.214(8)
Ru1 C103 2.227(9)
Ru1 P1 2.306(2)
Pt1 N55 2.058(6)
Pt1 P2 2.254(2)
Pt1 P3 2.268(2)
Pt1 Cl1 2.3358(19)
C1 C2 1.355(12)
C1 C12 1.445(13)
C1 C11 1.465(13)
C11 N11 1.122(12)
C12 N12 1.149(13)
C2 C21 1.475(12)
C2 C3 1.483(12)
C21 C22 1.380(13)
C21 C26 1.395(13)
C22 C23 1.420(13)
C22 H22 0.95
C23 C24 1.360(14)
C23 H23 0.95
C24 C25 1.378(14)
C24 H24 0.95
C25 C26 1.372(12)
C25 H25 0.95
C26 H26 0.95
C3 C4 1.364(12)
C4 C51 1.436(11)
C4 C41 1.457(10)
C41 N41 1.131(10)
C51 N55 1.324(10)
C51 N52 1.352(9)
N52 N53 1.351(9)
N53 N54 1.323(9)
N54 N55 1.347(8)
P1 C111 1.827(9)
P1 C131 1.856(8)
P1 C121 1.856(8)
C111 C116 1.381(11)
C111 C112 1.397(12)
C112 C113 1.384(13)
C112 H112 0.95
C113 C114 1.368(13)
C113 H113 0.95
C114 C115 1.391(13)
C114 H114 0.95
C115 C116 1.391(12)
C115 H115 0.95
C116 H116 0.95
C121 C122 1.369(12)
C121 C126 1.393(11)
C122 C123 1.400(12)
C122 H122 0.95
C123 C124 1.379(12)
C123 H123 0.95
C124 C125 1.388(12)
C124 H124 0.95
C125 C126 1.397(11)
C125 H125 0.95
C126 H126 0.95
C131 C132 1.377(12)
C131 C136 1.408(12)
C132 C133 1.397(13)
C132 H132 0.95
C133 C134 1.368(13)
C133 H133 0.95
C134 C135 1.369(13)
C134 H134 0.95
C135 C136 1.399(13)
C135 H135 0.95
C136 H136 0.95
P2 C231 1.799(9)
P2 C221 1.820(8)
P2 C211 1.830(8)
C211 C212 1.388(12)
C211 C216 1.401(11)
C212 C213 1.373(12)
C212 H212 0.95
C213 C214 1.406(11)
C213 H213 0.95
C214 C215 1.366(12)
C214 C217 1.532(12)
C215 C216 1.388(11)
C215 H215 0.95
C216 H216 0.95
C217 H21A 0.98
C217 H21B 0.98
C217 H21C 0.98
C221 C226 1.385(11)
C221 C222 1.408(11)
C222 C223 1.397(12)
C222 H222 0.95
C223 C224 1.375(12)
C223 H223 0.95
C224 C225 1.399(12)
C224 C227 1.514(11)
C225 C226 1.404(12)
C225 H225 0.95
C226 H226 0.95
C227 H22A 0.98
C227 H22B 0.98
C227 H22C 0.98
C231 C236 1.379(12)
C231 C232 1.406(11)
C232 C233 1.383(12)
C232 H232 0.95
C233 C234 1.368(12)
C233 H233 0.95
C234 C235 1.398(12)
C234 C237 1.507(12)
C235 C236 1.394(12)
C235 H235 0.95
C236 H236 0.95
C237 H23A 0.98
C237 H23B 0.98
C237 H23C 0.98
P3 C331 1.825(8)
P3 C321 1.828(8)
P3 C311 1.831(8)
C311 C316 1.393(12)
C311 C312 1.405(11)
C312 C313 1.383(13)
C312 H312 0.95
C313 C314 1.381(14)
C313 H313 0.95
C314 C315 1.383(14)
C314 C317 1.524(14)
C315 C316 1.366(13)
C315 H315 0.95
C316 H316 0.95
C317 H31A 0.98
C317 H31B 0.98
C317 H31C 0.98
C321 C322 1.383(12)
C321 C326 1.398(11)
C322 C323 1.378(11)
C322 H322 0.95
C323 C324 1.399(11)
C323 H323 0.95
C324 C325 1.419(14)
C324 C327 1.490(12)
C325 C326 1.407(12)
C325 H325 0.95
C326 H326 0.95
C327 H32A 0.98
C327 H32B 0.98
C327 H32C 0.98
C331 C332 1.382(12)
C331 C336 1.394(11)
C332 C333 1.379(12)
C332 H332 0.95
C333 C334 1.375(12)
C333 H333 0.95
C334 C335 1.403(12)
C334 C337 1.511(12)
C335 C336 1.388(12)
C335 H335 0.95
C336 H336 0.95
C337 H33A 0.98
C337 H33B 0.98
C337 H33C 0.98
C101 C105 1.393(14)
C101 C102 1.402(14)
C101 H101 0.95
C102 C103 1.417(15)
C102 H102 0.95
C103 C104 1.394(13)
C103 H103 0.95
C104 C105 1.432(14)
C104 H104 0.95
C105 H105 0.95
Cl11 C01 1.61(8)
Cl12 C01 1.69(8)
C01 H01A 0.99
C01 H01B 0.99
